data_4132563
loop_
_publ_author_name
'Wu, Pengcheng'
'Yap, Glenn P. A.'
'Theopold, Klaus H.'

_publ_section_title
;
 Structure and Reactivity of Chromium(VI) Alkylidenes.
;
_journal_issue 23
_journal_name_full 'Journal of the American Chemical Society'
_journal_page_first 7088
_journal_page_last 7091
_journal_paper_doi 10.1021/jacs.8b04882
_journal_volume 140
_journal_year 2018
_chemical_formula_sum 'C34 H52 Cr N2'
_chemical_formula_weight 540.77
_space_group_crystal_system triclinic
_space_group_IT_number 2
_space_group_name_Hall '-P 1'
_space_group_name_H-M_alt 'P -1'
_atom_sites_solution_hydrogens geom
_audit_creation_method SHELXL-2017/1
_cell_angle_alpha 72.2270(10)
_cell_angle_beta 74.053(2)
_cell_angle_gamma 65.5810(10)
_cell_formula_units_Z 2
_cell_length_a 9.9722(3)
_cell_length_b 11.1746(3)
_cell_length_c 17.0474(4)
_cell_measurement_reflns_used 9829
_cell_measurement_temperature 200(2)
_cell_measurement_theta_max 74.81
_cell_measurement_theta_min 4.45
_cell_volume 1622.84(8)
_computing_cell_refinement 'Bruker SAINT'
_computing_data_collection 'Bruker APEX2'
_computing_data_reduction 'Bruker SAINT'
_computing_molecular_graphics 'Bruker SHELXTL'
_computing_publication_material 'Bruker SHELXTL'
_computing_structure_refinement 'SHELXL-2017/1 (Sheldrick, 2017)'
_computing_structure_solution 'SHELXS-97 (Sheldrick 2008)'
_diffrn_ambient_temperature 200(2)
_diffrn_detector_area_resol_mean 8.33
_diffrn_measured_fraction_theta_full 0.968
_diffrn_measured_fraction_theta_max 0.959
_diffrn_measurement_device_type 'Bruker AXS APEX diffractometer'
_diffrn_measurement_method '\f and \w scans'
_diffrn_radiation_type CuK\a
_diffrn_radiation_wavelength 1.54178
_diffrn_reflns_av_R_equivalents 0.0468
_diffrn_reflns_av_unetI/netI 0.0298
_diffrn_reflns_Laue_measured_fraction_full 0.968
_diffrn_reflns_Laue_measured_fraction_max 0.959
_diffrn_reflns_limit_h_max 12
_diffrn_reflns_limit_h_min -12
_diffrn_reflns_limit_k_max 13
_diffrn_reflns_limit_k_min -14
_diffrn_reflns_limit_l_max 21
_diffrn_reflns_limit_l_min -21
_diffrn_reflns_number 41285
_diffrn_reflns_point_group_measured_fraction_full 0.968
_diffrn_reflns_point_group_measured_fraction_max 0.959
_diffrn_reflns_theta_full 67.679
_diffrn_reflns_theta_max 75.398
_diffrn_reflns_theta_min 2.763
_exptl_absorpt_coefficient_mu 3.049
_exptl_absorpt_correction_T_max 0.7539
_exptl_absorpt_correction_T_min 0.5623
_exptl_absorpt_correction_type multi-scan
_exptl_absorpt_process_details 'APEX3 (Bruker, 2015)'
_exptl_crystal_colour red
_exptl_crystal_density_diffrn 1.107
_exptl_crystal_description plate
_exptl_crystal_F_000 588
_exptl_crystal_size_max 0.385
_exptl_crystal_size_mid 0.274
_exptl_crystal_size_min 0.239
_refine_diff_density_max 0.336
_refine_diff_density_min -0.494
_refine_diff_density_rms 0.056
_refine_ls_extinction_method none
_refine_ls_goodness_of_fit_ref 1.208
_refine_ls_hydrogen_treatment constr
_refine_ls_matrix_type full
_refine_ls_number_parameters 388
_refine_ls_number_reflns 6448
_refine_ls_number_restraints 28
_refine_ls_restrained_S_all 1.207
_refine_ls_R_factor_all 0.0741
_refine_ls_R_factor_gt 0.0714
_refine_ls_shift/su_max 0.000
_refine_ls_shift/su_mean 0.000
_refine_ls_structure_factor_coef Fsqd
_refine_ls_weighting_details 'w=1/[\s^2^(Fo^2^)+(0.0341P)^2^+2.4789P] where P=(Fo^2^+2Fc^2^)/3'
_refine_ls_weighting_scheme calc
_refine_ls_wR_factor_gt 0.1684
_refine_ls_wR_factor_ref 0.1697
_reflns_Friedel_coverage 0.000
_reflns_number_gt 6075
_reflns_number_total 6448
_reflns_threshold_expression 'I > 2\s(I)'
_cod_data_source_file ja8b04882_si_005.cif
_cod_data_source_block kla0951
_cod_database_code 4132563
_shelx_shelxl_version_number 2017/1
_shelx_space_group_comment
; 
The symmetry employed for this shelxl refinement is uniquely defined 
by the following loop, which should always be used as a source of 
symmetry information in preference to the above space-group names. 
They are only intended as comments. 
;
_shelx_estimated_absorpt_t_min 0.387
_shelx_estimated_absorpt_t_max 0.529

loop_
_space_group_symop_operation_xyz
'x, y, z'
'-x, -y, -z'

loop_
_atom_site_label
_atom_site_type_symbol
_atom_site_fract_x
_atom_site_fract_y
_atom_site_fract_z
_atom_site_U_iso_or_equiv
_atom_site_adp_type
_atom_site_occupancy
_atom_site_site_symmetry_order
_atom_site_calc_flag
_atom_site_refinement_flags_posn
_atom_site_refinement_flags_adp
_atom_site_refinement_flags_occupancy
_atom_site_disorder_assembly
_atom_site_disorder_group
CrA Cr 0.56398(7) 0.47955(6) 0.74931(4) 0.02848(18) Uani 0.8138(13) 1 d D . P A 1
N1A N 0.6915(4) 0.4436(5) 0.8063(2) 0.0313(9) Uani 0.8138(13) 1 d D . P A 1
N2A N 0.5957(4) 0.3721(4) 0.6912(2) 0.0301(8) Uani 0.8138(13) 1 d D . P A 1
CrB Cr 0.6193(4) 0.5034(3) 0.7170(2) 0.02848(18) Uani 0.1862(13) 1 d D . P A 2
N1B N 0.727(2) 0.456(3) 0.7865(11) 0.0313(9) Uani 0.1862(13) 1 d D . P A 2
N2B N 0.627(2) 0.391(2) 0.6695(11) 0.0301(8) Uani 0.1862(13) 1 d D . P A 2
C1 C 0.8803(4) 0.4647(3) 0.8609(2) 0.0405(7) Uani 1 1 d . . . . .
C2 C 0.9932(4) 0.4019(4) 0.9088(2) 0.0491(9) Uani 1 1 d . . . . .
H2 H 1.035719 0.454992 0.920712 0.059 Uiso 1 1 calc R U . . .
C3 C 1.0447(5) 0.2653(4) 0.9393(2) 0.0549(10) Uani 1 1 d . . . . .
H3 H 1.122794 0.224610 0.971348 0.066 Uiso 1 1 calc R U . . .
C4 C 0.9830(5) 0.1868(4) 0.9233(2) 0.0528(9) Uani 1 1 d . . . . .
H4 H 1.019935 0.092209 0.944589 0.063 Uiso 1 1 calc R U . . .
C5 C 0.8684(4) 0.2425(3) 0.8770(2) 0.0417(8) Uani 1 1 d . . . . .
C6 C 0.8148(4) 0.3837(3) 0.84689(18) 0.0355(7) Uani 1 1 d . . . . .
C7 C 0.8289(5) 0.6140(4) 0.8224(2) 0.0546(10) Uani 1 1 d . . . . .
H7 H 0.726883 0.641269 0.809667 0.066 Uiso 1 1 calc R U . . .
C8 C 0.9292(10) 0.6382(6) 0.7414(4) 0.153(4) Uani 1 1 d . . . . .
H8A H 0.891102 0.733619 0.713594 0.229 Uiso 1 1 calc R U . . .
H8B H 0.932309 0.582958 0.705495 0.229 Uiso 1 1 calc R U . . .
H8C H 1.030134 0.614095 0.751642 0.229 Uiso 1 1 calc R U . . .
C9 C 0.8166(9) 0.7002(5) 0.8791(4) 0.105(2) Uani 1 1 d . . . . .
H9A H 0.769073 0.795394 0.853484 0.158 Uiso 1 1 calc R U . . .
H9B H 0.916648 0.684012 0.887308 0.158 Uiso 1 1 calc R U . . .
H9C H 0.756031 0.677060 0.933226 0.158 Uiso 1 1 calc R U . . .
C10 C 0.8004(5) 0.1557(4) 0.8605(3) 0.0581(11) Uani 1 1 d . . . . .
H10 H 0.747123 0.208521 0.812004 0.070 Uiso 1 1 calc R U . . .
C11 C 0.9192(7) 0.0256(4) 0.8369(3) 0.0813(15) Uani 1 1 d . . . . .
H11A H 0.873398 -0.017594 0.815303 0.122 Uiso 1 1 calc R U . . .
H11B H 0.961037 -0.035641 0.886410 0.122 Uiso 1 1 calc R U . . .
H11C H 0.999117 0.046999 0.793773 0.122 Uiso 1 1 calc R U . . .
C12 C 0.6858(6) 0.1241(5) 0.9347(4) 0.0817(15) Uani 1 1 d . . . . .
H12A H 0.643094 0.068569 0.922244 0.123 Uiso 1 1 calc R U . . .
H12B H 0.606149 0.208261 0.945854 0.123 Uiso 1 1 calc R U . . .
H12C H 0.734113 0.075032 0.983955 0.123 Uiso 1 1 calc R U . . .
C13 C 0.8082(4) 0.2250(3) 0.6093(2) 0.0398(7) Uani 1 1 d . . . . .
C14 C 0.8708(4) 0.1012(4) 0.5866(2) 0.0503(9) Uani 1 1 d . . . . .
H14 H 0.965382 0.079355 0.551005 0.060 Uiso 1 1 calc R U . . .
C15 C 0.8006(5) 0.0097(4) 0.6139(2) 0.0562(10) Uani 1 1 d . . . . .
H15 H 0.846317 -0.073999 0.597129 0.067 Uiso 1 1 calc R U . . .
C16 C 0.6634(5) 0.0392(4) 0.6658(2) 0.0523(9) Uani 1 1 d . . . . .
H16 H 0.614998 -0.024514 0.683950 0.063 Uiso 1 1 calc R U . . .
C17 C 0.5948(4) 0.1596(4) 0.6919(2) 0.0416(7) Uani 1 1 d . . . . .
C18 C 0.6671(3) 0.2538(3) 0.66258(19) 0.0345(7) Uani 1 1 d . . . . .
C19 C 0.8875(4) 0.3244(4) 0.5796(2) 0.0498(9) Uani 1 1 d . . . . .
H19 H 0.812979 0.411799 0.592919 0.060 Uiso 1 1 calc R U . . .
C20 C 1.0133(6) 0.2820(6) 0.6267(4) 0.0888(17) Uani 1 1 d . . . . .
H20A H 1.058586 0.351041 0.608642 0.133 Uiso 1 1 calc R U . . .
H20B H 1.089021 0.196288 0.615262 0.133 Uiso 1 1 calc R U . . .
H20C H 0.974161 0.271090 0.686800 0.133 Uiso 1 1 calc R U . . .
C21 C 0.9401(7) 0.3507(6) 0.4858(3) 0.0816(15) Uani 1 1 d . . . . .
H21A H 0.988518 0.417219 0.469605 0.122 Uiso 1 1 calc R U . . .
H21B H 0.854123 0.385353 0.457324 0.122 Uiso 1 1 calc R U . . .
H21C H 1.011541 0.266578 0.469984 0.122 Uiso 1 1 calc R U . . .
C22 C 0.4444(4) 0.1914(4) 0.7494(3) 0.0561(10) Uani 1 1 d . . . . .
H22 H 0.448230 0.237995 0.789958 0.067 Uiso 1 1 calc R U . . .
C23 C 0.4084(7) 0.0660(6) 0.8010(4) 0.100(2) Uani 1 1 d . . . . .
H23A H 0.322105 0.091477 0.845207 0.150 Uiso 1 1 calc R U . . .
H23B H 0.494916 -0.000342 0.826320 0.150 Uiso 1 1 calc R U . . .
H23C H 0.385150 0.026934 0.764560 0.150 Uiso 1 1 calc R U . . .
C24 C 0.3213(5) 0.2895(6) 0.7004(3) 0.0834(16) Uani 1 1 d . . . . .
H24A H 0.228118 0.321192 0.739258 0.125 Uiso 1 1 calc R U . . .
H24B H 0.306882 0.244265 0.664046 0.125 Uiso 1 1 calc R U . . .
H24C H 0.349286 0.366459 0.666192 0.125 Uiso 1 1 calc R U . . .
C25A C 0.3708(4) 0.5064(4) 0.8205(2) 0.0393(9) Uani 0.8138(13) 1 d D . P A 1
H25A H 0.311457 0.462059 0.809024 0.047 Uiso 0.8138(13) 1 calc R U P A 1
C26A C 0.3476(5) 0.6535(5) 0.7653(3) 0.0504(11) Uani 0.8138(13) 1 d D . P A 1
H26A H 0.260877 0.683667 0.736177 0.060 Uiso 0.8138(13) 1 calc R U P A 1
C27A C 0.3018(9) 0.7346(6) 0.8340(5) 0.094(2) Uani 0.8138(13) 1 d D . P A 1
H27A H 0.342002 0.808222 0.814127 0.113 Uiso 0.8138(13) 1 calc R U P A 1
H27B H 0.191555 0.774619 0.847989 0.113 Uiso 0.8138(13) 1 calc R U P A 1
C28A C 0.3650(8) 0.6387(8) 0.9091(4) 0.087(2) Uani 0.8138(13) 1 d D . P A 1
H28A H 0.472685 0.621662 0.902403 0.104 Uiso 0.8138(13) 1 calc R U P A 1
H28B H 0.311661 0.673975 0.960251 0.104 Uiso 0.8138(13) 1 calc R U P A 1
C29A C 0.3410(6) 0.5146(6) 0.9129(3) 0.0556(14) Uani 0.8138(13) 1 d D . P A 1
H29A H 0.237360 0.520964 0.939519 0.067 Uiso 0.8138(13) 1 calc R U P A 1
H29B H 0.411292 0.434541 0.944682 0.067 Uiso 0.8138(13) 1 calc R U P A 1
C30A C 0.4879(5) 0.6726(4) 0.6976(3) 0.0380(10) Uani 0.8138(13) 1 d D . P A 1
H30A H 0.533362 0.721002 0.716970 0.046 Uiso 0.8138(13) 1 calc R U P A 1
C31A C 0.4630(6) 0.7408(5) 0.6072(3) 0.0503(11) Uani 0.8138(13) 1 d D . P A 1
C32A C 0.4085(8) 0.6668(6) 0.5700(4) 0.0793(19) Uani 0.8138(13) 1 d D . P A 1
H32A H 0.397525 0.713492 0.511939 0.119 Uiso 0.8138(13) 1 calc R U P A 1
H32B H 0.311618 0.664023 0.602355 0.119 Uiso 0.8138(13) 1 calc R U P A 1
H32C H 0.480820 0.574716 0.571430 0.119 Uiso 0.8138(13) 1 calc R U P A 1
C33A C 0.6096(7) 0.7503(6) 0.5575(3) 0.0683(16) Uani 0.8138(13) 1 d D . P A 1
H33A H 0.595901 0.802872 0.500739 0.102 Uiso 0.8138(13) 1 calc R U P A 1
H33B H 0.682998 0.659638 0.555042 0.102 Uiso 0.8138(13) 1 calc R U P A 1
H33C H 0.645449 0.794675 0.584484 0.102 Uiso 0.8138(13) 1 calc R U P A 1
C34A C 0.3479(7) 0.8867(5) 0.6061(4) 0.0772(17) Uani 0.8138(13) 1 d D . P A 1
H34A H 0.337172 0.934869 0.548211 0.116 Uiso 0.8138(13) 1 calc R U P A 1
H34B H 0.383167 0.933846 0.631328 0.116 Uiso 0.8138(13) 1 calc R U P A 1
H34C H 0.251012 0.883362 0.638006 0.116 Uiso 0.8138(13) 1 calc R U P A 1
C25B C 0.6315(17) 0.6677(14) 0.6390(9) 0.0393(9) Uani 0.1862(13) 1 d D . P A 2
H25B H 0.700763 0.701396 0.651014 0.047 Uiso 0.1862(13) 1 calc R U P A 2
C26B C 0.470(2) 0.719(2) 0.6886(11) 0.0504(11) Uani 0.1862(13) 1 d D . P A 2
H26B H 0.461222 0.790886 0.714719 0.060 Uiso 0.1862(13) 1 calc R U P A 2
C27B C 0.380(3) 0.787(2) 0.6151(14) 0.094(2) Uani 0.1862(13) 1 d D . P A 2
H27C H 0.279445 0.780700 0.632903 0.113 Uiso 0.1862(13) 1 calc R U P A 2
H27D H 0.368622 0.883004 0.595466 0.113 Uiso 0.1862(13) 1 calc R U P A 2
C28B C 0.468(2) 0.712(3) 0.5476(16) 0.087(2) Uani 0.1862(13) 1 d D . P A 2
H28C H 0.433147 0.762896 0.493692 0.104 Uiso 0.1862(13) 1 calc R U P A 2
H28D H 0.461443 0.622093 0.561794 0.104 Uiso 0.1862(13) 1 calc R U P A 2
C29B C 0.624(2) 0.702(3) 0.5438(11) 0.0556(14) Uani 0.1862(13) 1 d D . P A 2
H29C H 0.638267 0.788533 0.514670 0.067 Uiso 0.1862(13) 1 calc R U P A 2
H29D H 0.698602 0.629833 0.515856 0.067 Uiso 0.1862(13) 1 calc R U P A 2
C30B C 0.4133(17) 0.6120(16) 0.7593(9) 0.0380(10) Uani 0.1862(13) 1 d D . P A 2
H30B H 0.343005 0.591425 0.738062 0.046 Uiso 0.1862(13) 1 calc R U P A 2
C31B C 0.344(2) 0.6353(17) 0.8479(10) 0.0503(11) Uani 0.1862(13) 1 d D . P A 2
C32B C 0.312(4) 0.512(3) 0.8968(17) 0.0793(19) Uani 0.1862(13) 1 d D . P A 2
H32D H 0.208086 0.526294 0.897775 0.119 Uiso 0.1862(13) 1 calc R U P A 2
H32E H 0.329116 0.492467 0.954137 0.119 Uiso 0.1862(13) 1 calc R U P A 2
H32F H 0.378854 0.436030 0.870843 0.119 Uiso 0.1862(13) 1 calc R U P A 2
C33B C 0.441(3) 0.669(2) 0.8830(13) 0.0683(16) Uani 0.1862(13) 1 d D . P A 2
H33D H 0.392075 0.686266 0.938882 0.102 Uiso 0.1862(13) 1 calc R U P A 2
H33E H 0.458793 0.749923 0.846487 0.102 Uiso 0.1862(13) 1 calc R U P A 2
H33F H 0.536814 0.593807 0.886832 0.102 Uiso 0.1862(13) 1 calc R U P A 2
C34B C 0.196(3) 0.759(2) 0.8404(17) 0.0772(17) Uani 0.1862(13) 1 d D . P A 2
H34D H 0.153943 0.785576 0.894222 0.116 Uiso 0.1862(13) 1 calc R U P A 2
H34E H 0.123989 0.734887 0.824657 0.116 Uiso 0.1862(13) 1 calc R U P A 2
H34F H 0.215643 0.833773 0.797515 0.116 Uiso 0.1862(13) 1 calc R U P A 2

loop_
_atom_site_aniso_label
_atom_site_aniso_U_11
_atom_site_aniso_U_22
_atom_site_aniso_U_33
_atom_site_aniso_U_23
_atom_site_aniso_U_13
_atom_site_aniso_U_12
CrA 0.0293(4) 0.0296(3) 0.0289(4) -0.0086(2) -0.0063(3) -0.0105(2)
N1A 0.038(2) 0.0294(16) 0.030(2) -0.0061(16) -0.0103(17) -0.0125(15)
N2A 0.031(2) 0.0350(17) 0.027(2) -0.0071(16) -0.0042(14) -0.0151(12)
CrB 0.0293(4) 0.0296(3) 0.0289(4) -0.0086(2) -0.0063(3) -0.0105(2)
N1B 0.038(2) 0.0294(16) 0.030(2) -0.0061(16) -0.0103(17) -0.0125(15)
N2B 0.031(2) 0.0350(17) 0.027(2) -0.0071(16) -0.0042(14) -0.0151(12)
C1 0.0445(19) 0.0442(18) 0.0353(16) -0.0087(14) -0.0112(14) -0.0157(15)
C2 0.051(2) 0.061(2) 0.047(2) -0.0099(17) -0.0172(17) -0.0265(18)
C3 0.052(2) 0.062(2) 0.050(2) -0.0057(18) -0.0268(18) -0.0130(19)
C4 0.062(2) 0.0435(19) 0.047(2) -0.0025(16) -0.0266(18) -0.0084(17)
C5 0.051(2) 0.0396(17) 0.0342(16) -0.0060(13) -0.0159(15) -0.0117(15)
C6 0.0385(17) 0.0376(16) 0.0301(14) -0.0087(12) -0.0117(13) -0.0089(13)
C7 0.077(3) 0.043(2) 0.055(2) -0.0031(16) -0.030(2) -0.0258(19)
C8 0.210(9) 0.076(4) 0.083(4) 0.031(3) 0.024(5) -0.030(5)
C9 0.198(7) 0.056(3) 0.087(4) -0.007(3) -0.043(4) -0.064(4)
C10 0.086(3) 0.0373(18) 0.060(2) -0.0002(17) -0.039(2) -0.0209(19)
C11 0.130(5) 0.045(2) 0.078(3) -0.015(2) -0.028(3) -0.033(3)
C12 0.071(3) 0.069(3) 0.119(4) -0.021(3) -0.023(3) -0.035(3)
C13 0.0410(18) 0.0425(17) 0.0364(16) -0.0102(13) -0.0099(14) -0.0123(14)
C14 0.048(2) 0.050(2) 0.0437(19) -0.0187(16) 0.0031(16) -0.0103(16)
C15 0.075(3) 0.0370(18) 0.051(2) -0.0182(16) -0.0036(19) -0.0131(18)
C16 0.070(3) 0.046(2) 0.048(2) -0.0154(16) -0.0017(18) -0.0298(19)
C17 0.0450(19) 0.0472(18) 0.0379(17) -0.0158(14) -0.0061(14) -0.0177(15)
C18 0.0357(16) 0.0364(16) 0.0342(15) -0.0143(12) -0.0125(13) -0.0072(13)
C19 0.048(2) 0.057(2) 0.049(2) -0.0124(17) -0.0057(17) -0.0236(17)
C20 0.089(4) 0.109(4) 0.089(4) 0.012(3) -0.039(3) -0.065(3)
C21 0.115(4) 0.101(4) 0.053(3) -0.006(2) -0.006(3) -0.074(4)
C22 0.050(2) 0.072(3) 0.058(2) -0.030(2) 0.0037(18) -0.030(2)
C23 0.095(4) 0.099(4) 0.108(4) -0.036(4) 0.039(3) -0.064(4)
C24 0.042(2) 0.131(5) 0.088(4) -0.054(3) -0.006(2) -0.024(3)
C25A 0.040(2) 0.041(2) 0.040(2) -0.0137(16) -0.0062(17) -0.0139(17)
C26A 0.037(2) 0.040(2) 0.060(3) -0.007(2) -0.005(2) -0.0054(18)
C27A 0.099(5) 0.057(4) 0.112(6) -0.051(4) 0.039(4) -0.027(3)
C28A 0.087(4) 0.125(6) 0.077(4) -0.069(4) 0.025(4) -0.057(4)
C29A 0.051(3) 0.078(3) 0.038(2) -0.028(2) 0.007(2) -0.022(3)
C30A 0.042(2) 0.033(2) 0.041(2) -0.0051(17) -0.0162(18) -0.0124(19)
C31A 0.061(3) 0.042(2) 0.048(2) -0.0022(19) -0.020(2) -0.017(2)
C32A 0.118(5) 0.071(4) 0.074(4) 0.011(3) -0.067(4) -0.045(4)
C33A 0.092(4) 0.068(4) 0.040(3) 0.000(2) -0.009(3) -0.035(3)
C34A 0.088(4) 0.050(3) 0.079(4) 0.006(3) -0.038(3) -0.010(3)
C25B 0.040(2) 0.041(2) 0.040(2) -0.0137(16) -0.0062(17) -0.0139(17)
C26B 0.037(2) 0.040(2) 0.060(3) -0.007(2) -0.005(2) -0.0054(18)
C27B 0.099(5) 0.057(4) 0.112(6) -0.051(4) 0.039(4) -0.027(3)
C28B 0.087(4) 0.125(6) 0.077(4) -0.069(4) 0.025(4) -0.057(4)
C29B 0.051(3) 0.078(3) 0.038(2) -0.028(2) 0.007(2) -0.022(3)
C30B 0.042(2) 0.033(2) 0.041(2) -0.0051(17) -0.0162(18) -0.0124(19)
C31B 0.061(3) 0.042(2) 0.048(2) -0.0022(19) -0.020(2) -0.017(2)
C32B 0.118(5) 0.071(4) 0.074(4) 0.011(3) -0.067(4) -0.045(4)
C33B 0.092(4) 0.068(4) 0.040(3) 0.000(2) -0.009(3) -0.035(3)
C34B 0.088(4) 0.050(3) 0.079(4) 0.006(3) -0.038(3) -0.010(3)

loop_
_atom_type_symbol
_atom_type_description
_atom_type_scat_dispersion_real
_atom_type_scat_dispersion_imag
_atom_type_scat_source
C C 0.0181 0.0091 'International Tables Vol C Tables 4.2.6.8 and 6.1.1.4'
H H 0.0000 0.0000 'International Tables Vol C Tables 4.2.6.8 and 6.1.1.4'
N N 0.0311 0.0180 'International Tables Vol C Tables 4.2.6.8 and 6.1.1.4'
Cr Cr -0.1635 2.4439 'International Tables Vol C Tables 4.2.6.8 and 6.1.1.4'

loop_
_geom_angle_atom_site_label_1
_geom_angle_atom_site_label_2
_geom_angle_atom_site_label_3
_geom_angle
N1A CrA N2A 117.2(2)
N1A CrA C25A 109.42(18)
N2A CrA C25A 109.69(17)
N1A CrA C30A 111.4(2)
N2A CrA C30A 117.31(19)
C25A CrA C30A 87.61(18)
N1A CrA C26A 119.3(2)
N2A CrA C26A 123.1(2)
C25A CrA C26A 43.71(17)
C30A CrA C26A 43.90(16)
C6 N1A CrA 165.6(4)
C18 N2A CrA 156.6(3)
N1B CrB N2B 119.0(13)
N1B CrB C25B 110.4(9)
N2B CrB C25B 112.4(8)
N1B CrB C30B 110.7(10)
N2B CrB C30B 113.0(9)
C25B CrB C30B 86.9(6)
N1B CrB C26B 118.5(12)
N2B CrB C26B 122.5(10)
C25B CrB C26B 43.3(5)
C30B CrB C26B 43.6(5)
C6 N1B CrB 165(2)
C18 N2B CrB 152.5(16)
C2 C1 C6 118.0(3)
C2 C1 C7 122.2(3)
C6 C1 C7 119.8(3)
C3 C2 C1 121.6(3)
C3 C2 H2 119.2
C1 C2 H2 119.2
C2 C3 C4 120.0(3)
C2 C3 H3 120.0
C4 C3 H3 120.0
C3 C4 C5 121.7(3)
C3 C4 H4 119.1
C5 C4 H4 119.1
C4 C5 C6 117.8(3)
C4 C5 C10 121.3(3)
C6 C5 C10 120.9(3)
N1B C6 C5 127.1(11)
N1A C6 C5 119.0(3)
N1B C6 C1 110.1(10)
N1A C6 C1 120.1(3)
C5 C6 C1 120.9(3)
C8 C7 C9 111.5(5)
C8 C7 C1 109.0(4)
C9 C7 C1 114.1(3)
C8 C7 H7 107.3
C9 C7 H7 107.3
C1 C7 H7 107.3
C7 C8 H8A 109.5
C7 C8 H8B 109.5
H8A C8 H8B 109.5
C7 C8 H8C 109.5
H8A C8 H8C 109.5
H8B C8 H8C 109.5
C7 C9 H9A 109.5
C7 C9 H9B 109.5
H9A C9 H9B 109.5
C7 C9 H9C 109.5
H9A C9 H9C 109.5
H9B C9 H9C 109.5
C5 C10 C12 111.2(3)
C5 C10 C11 112.3(4)
C12 C10 C11 110.6(4)
C5 C10 H10 107.5
C12 C10 H10 107.5
C11 C10 H10 107.5
C10 C11 H11A 109.5
C10 C11 H11B 109.5
H11A C11 H11B 109.5
C10 C11 H11C 109.5
H11A C11 H11C 109.5
H11B C11 H11C 109.5
C10 C12 H12A 109.5
C10 C12 H12B 109.5
H12A C12 H12B 109.5
C10 C12 H12C 109.5
H12A C12 H12C 109.5
H12B C12 H12C 109.5
C14 C13 C18 117.3(3)
C14 C13 C19 121.6(3)
C18 C13 C19 121.1(3)
C15 C14 C13 122.1(3)
C15 C14 H14 118.9
C13 C14 H14 118.9
C14 C15 C16 119.9(3)
C14 C15 H15 120.1
C16 C15 H15 120.1
C15 C16 C17 121.4(3)
C15 C16 H16 119.3
C17 C16 H16 119.3
C16 C17 C18 118.3(3)
C16 C17 C22 121.3(3)
C18 C17 C22 120.5(3)
N2A C18 C17 116.4(3)
N2A C18 C13 122.5(3)
C17 C18 C13 121.1(3)
C17 C18 N2B 134.5(8)
C13 C18 N2B 104.3(8)
C20 C19 C13 111.2(3)
C20 C19 C21 111.7(4)
C13 C19 C21 112.7(3)
C20 C19 H19 106.9
C13 C19 H19 106.9
C21 C19 H19 106.9
C19 C20 H20A 109.5
C19 C20 H20B 109.5
H20A C20 H20B 109.5
C19 C20 H20C 109.5
H20A C20 H20C 109.5
H20B C20 H20C 109.5
C19 C21 H21A 109.5
C19 C21 H21B 109.5
H21A C21 H21B 109.5
C19 C21 H21C 109.5
H21A C21 H21C 109.5
H21B C21 H21C 109.5
C24 C22 C17 110.4(4)
C24 C22 C23 111.3(4)
C17 C22 C23 113.7(4)
C24 C22 H22 107.0
C17 C22 H22 107.0
C23 C22 H22 107.0
C22 C23 H23A 109.5
C22 C23 H23B 109.5
H23A C23 H23B 109.5
C22 C23 H23C 109.5
H23A C23 H23C 109.5
H23B C23 H23C 109.5
C22 C24 H24A 109.5
C22 C24 H24B 109.5
H24A C24 H24B 109.5
C22 C24 H24C 109.5
H24A C24 H24C 109.5
H24B C24 H24C 109.5
C29A C25A C26A 107.5(4)
C29A C25A CrA 123.5(3)
C26A C25A CrA 78.7(2)
C29A C25A H25A 113.8
C26A C25A H25A 113.8
CrA C25A H25A 113.8
C27A C26A C25A 100.9(4)
C27A C26A C30A 112.8(4)
C25A C26A C30A 116.2(3)
C27A C26A CrA 123.6(4)
C25A C26A CrA 57.6(2)
C30A C26A CrA 58.66(19)
C27A C26A H26A 108.8
C25A C26A H26A 108.8
C30A C26A H26A 108.8
CrA C26A H26A 127.1
C28A C27A C26A 107.4(5)
C28A C27A H27A 110.2
C26A C27A H27A 110.2
C28A C27A H27B 110.2
C26A C27A H27B 110.2
H27A C27A H27B 108.5
C29A C28A C27A 103.8(5)
C29A C28A H28A 111.0
C27A C28A H28A 111.0
C29A C28A H28B 111.0
C27A C28A H28B 111.0
H28A C28A H28B 109.0
C28A C29A C25A 104.3(4)
C28A C29A H29A 110.9
C25A C29A H29A 110.9
C28A C29A H29B 110.9
C25A C29A H29B 110.9
H29A C29A H29B 108.9
C31A C30A C26A 117.5(4)
C31A C30A CrA 128.8(3)
C26A C30A CrA 77.4(2)
C31A C30A H30A 109.6
C26A C30A H30A 109.6
CrA C30A H30A 109.6
C33A C31A C32A 110.9(5)
C33A C31A C30A 106.7(4)
C32A C31A C30A 113.3(4)
C33A C31A C34A 107.8(4)
C32A C31A C34A 109.9(5)
C30A C31A C34A 108.1(4)
C31A C32A H32A 109.5
C31A C32A H32B 109.5
H32A C32A H32B 109.5
C31A C32A H32C 109.5
H32A C32A H32C 109.5
H32B C32A H32C 109.5
C31A C33A H33A 109.5
C31A C33A H33B 109.5
H33A C33A H33B 109.5
C31A C33A H33C 109.5
H33A C33A H33C 109.5
H33B C33A H33C 109.5
C31A C34A H34A 109.5
C31A C34A H34B 109.5
H34A C34A H34B 109.5
C31A C34A H34C 109.5
H34A C34A H34C 109.5
H34B C34A H34C 109.5
C26B C25B C29B 108.7(12)
C26B C25B CrB 78.3(9)
C29B C25B CrB 124.7(14)
C26B C25B H25B 113.2
C29B C25B H25B 113.2
CrB C25B H25B 113.2
C27B C26B C25B 100.1(13)
C27B C26B C30B 114.6(18)
C25B C26B C30B 117.8(14)
C27B C26B CrB 125.5(15)
C25B C26B CrB 58.4(8)
C30B C26B CrB 59.4(8)
C27B C26B H26B 107.9
C25B C26B H26B 107.9
C30B C26B H26B 107.9
CrB C26B H26B 125.8
C28B C27B C26B 106.1(16)
C28B C27B H27C 110.5
C26B C27B H27C 110.5
C28B C27B H27D 110.5
C26B C27B H27D 110.5
H27C C27B H27D 108.7
C27B C28B C29B 103.2(16)
C27B C28B H28C 111.1
C29B C28B H28C 111.1
C27B C28B H28D 111.1
C29B C28B H28D 111.1
H28C C28B H28D 109.1
C28B C29B C25B 101.1(14)
C28B C29B H29C 111.5
C25B C29B H29C 111.5
C28B C29B H29D 111.5
C25B C29B H29D 111.5
H29C C29B H29D 109.4
C31B C30B C26B 121.6(14)
C31B C30B CrB 128.9(12)
C26B C30B CrB 77.0(9)
C31B C30B H30B 108.5
C26B C30B H30B 108.5
CrB C30B H30B 108.5
C32B C31B C33B 114.5(16)
C32B C31B C30B 105.9(16)
C33B C31B C30B 111.5(15)
C32B C31B C34B 110.5(18)
C33B C31B C34B 107.8(16)
C30B C31B C34B 106.5(15)
C31B C32B H32D 109.5
C31B C32B H32E 109.5
H32D C32B H32E 109.5
C31B C32B H32F 109.5
H32D C32B H32F 109.5
H32E C32B H32F 109.5
C31B C33B H33D 109.5
C31B C33B H33E 109.5
H33D C33B H33E 109.5
C31B C33B H33F 109.5
H33D C33B H33F 109.5
H33E C33B H33F 109.5
C31B C34B H34D 109.5
C31B C34B H34E 109.5
H34D C34B H34E 109.5
C31B C34B H34F 109.5
H34D C34B H34F 109.5
H34E C34B H34F 109.5

loop_
_geom_bond_atom_site_label_1
_geom_bond_atom_site_label_2
_geom_bond_distance
CrA N1A 1.656(4)
CrA N2A 1.662(3)
CrA C25A 1.932(4)
CrA C30A 1.965(4)
CrA C26A 2.245(5)
N1A C6 1.393(5)
N2A C18 1.385(5)
CrB N1B 1.636(15)
CrB N2B 1.657(15)
CrB C25B 1.939(13)
CrB C30B 1.968(14)
CrB C26B 2.23(2)
N1B C6 1.373(16)
N2B C18 1.448(17)
C1 C2 1.388(5)
C1 C6 1.417(4)
C1 C7 1.512(5)
C2 C3 1.371(5)
C2 H2 0.9500
C3 C4 1.380(6)
C3 H3 0.9500
C4 C5 1.387(5)
C4 H4 0.9500
C5 C6 1.413(4)
C5 C10 1.514(5)
C7 C8 1.490(7)
C7 C9 1.510(6)
C7 H7 1.0000
C8 H8A 0.9800
C8 H8B 0.9800
C8 H8C 0.9800
C9 H9A 0.9800
C9 H9B 0.9800
C9 H9C 0.9800
C10 C12 1.515(7)
C10 C11 1.533(6)
C10 H10 1.0000
C11 H11A 0.9800
C11 H11B 0.9800
C11 H11C 0.9800
C12 H12A 0.9800
C12 H12B 0.9800
C12 H12C 0.9800
C13 C14 1.391(5)
C13 C18 1.418(4)
C13 C19 1.509(5)
C14 C15 1.369(6)
C14 H14 0.9500
C15 C16 1.380(5)
C15 H15 0.9500
C16 C17 1.384(5)
C16 H16 0.9500
C17 C18 1.410(5)
C17 C22 1.517(5)
C19 C20 1.508(6)
C19 C21 1.515(6)
C19 H19 1.0000
C20 H20A 0.9800
C20 H20B 0.9800
C20 H20C 0.9800
C21 H21A 0.9800
C21 H21B 0.9800
C21 H21C 0.9800
C22 C24 1.517(6)
C22 C23 1.535(6)
C22 H22 1.0000
C23 H23A 0.9800
C23 H23B 0.9800
C23 H23C 0.9800
C24 H24A 0.9800
C24 H24B 0.9800
C24 H24C 0.9800
C25A C29A 1.543(6)
C25A C26A 1.582(6)
C25A H25A 1.0000
C26A C27A 1.554(8)
C26A C30A 1.595(6)
C26A H26A 1.0000
C27A C28A 1.494(10)
C27A H27A 0.9900
C27A H27B 0.9900
C28A C29A 1.482(8)
C28A H28A 0.9900
C28A H28B 0.9900
C29A H29A 0.9900
C29A H29B 0.9900
C30A C31A 1.535(6)
C30A H30A 1.0000
C31A C33A 1.502(8)
C31A C32A 1.504(7)
C31A C34A 1.557(7)
C32A H32A 0.9800
C32A H32B 0.9800
C32A H32C 0.9800
C33A H33A 0.9800
C33A H33B 0.9800
C33A H33C 0.9800
C34A H34A 0.9800
C34A H34B 0.9800
C34A H34C 0.9800
C25B C26B 1.560(17)
C25B C29B 1.566(17)
C25B H25B 1.0000
C26B C27B 1.555(19)
C26B C30B 1.578(16)
C26B H26B 1.0000
C27B C28B 1.487(19)
C27B H27C 0.9900
C27B H27D 0.9900
C28B C29B 1.493(19)
C28B H28C 0.9900
C28B H28D 0.9900
C29B H29C 0.9900
C29B H29D 0.9900
C30B C31B 1.531(16)
C30B H30B 1.0000
C31B C32B 1.484(18)
C31B C33B 1.487(17)
C31B C34B 1.553(17)
C32B H32D 0.9800
C32B H32E 0.9800
C32B H32F 0.9800
C33B H33D 0.9800
C33B H33E 0.9800
C33B H33F 0.9800
C34B H34D 0.9800
C34B H34E 0.9800
C34B H34F 0.9800

loop_
_geom_torsion_atom_site_label_1
_geom_torsion_atom_site_label_2
_geom_torsion_atom_site_label_3
_geom_torsion_atom_site_label_4
_geom_torsion
N2A CrA N1A C6 -5.6(11)
C25A CrA N1A C6 120.1(11)
C30A CrA N1A C6 -144.7(11)
C26A CrA N1A C6 167.2(10)
N1A CrA N2A C18 9.9(7)
C25A CrA N2A C18 -115.6(7)
C30A CrA N2A C18 146.6(6)
C26A CrA N2A C18 -162.5(6)
N2B CrB N1B C6 -26(7)
C25B CrB N1B C6 -158(6)
C30B CrB N1B C6 107(7)
C26B CrB N1B C6 155(6)
N1B CrB N2B C18 17(3)
C25B CrB N2B C18 149(3)
C30B CrB N2B C18 -115(3)
C26B CrB N2B C18 -163(2)
C6 C1 C2 C3 2.5(6)
C7 C1 C2 C3 -176.2(4)
C1 C2 C3 C4 -0.7(6)
C2 C3 C4 C5 -0.2(6)
C3 C4 C5 C6 -0.6(6)
C3 C4 C5 C10 -179.4(4)
CrB N1B C6 C5 8(7)
CrB N1B C6 C1 173(6)
CrA N1A C6 C5 -35.3(12)
CrA N1A C6 C1 147.6(10)
C4 C5 C6 N1B 165.2(11)
C10 C5 C6 N1B -16.1(12)
C4 C5 C6 N1A -174.6(3)
C10 C5 C6 N1A 4.1(5)
C4 C5 C6 C1 2.5(5)
C10 C5 C6 C1 -178.8(3)
C2 C1 C6 N1B -168.8(11)
C7 C1 C6 N1B 9.9(11)
C2 C1 C6 N1A 173.7(3)
C7 C1 C6 N1A -7.6(5)
C2 C1 C6 C5 -3.4(5)
C7 C1 C6 C5 175.3(3)
C2 C1 C7 C8 84.3(6)
C6 C1 C7 C8 -94.3(6)
C2 C1 C7 C9 -41.1(6)
C6 C1 C7 C9 140.3(4)
C4 C5 C10 C12 81.2(5)
C6 C5 C10 C12 -97.5(4)
C4 C5 C10 C11 -43.3(5)
C6 C5 C10 C11 138.0(4)
C18 C13 C14 C15 0.0(5)
C19 C13 C14 C15 179.3(4)
C13 C14 C15 C16 -0.1(6)
C14 C15 C16 C17 -0.7(6)
C15 C16 C17 C18 1.5(6)
C15 C16 C17 C22 -179.6(4)
CrA N2A C18 C17 102.5(7)
CrA N2A C18 C13 -75.0(7)
C16 C17 C18 N2A -179.1(3)
C22 C17 C18 N2A 2.0(5)
C16 C17 C18 C13 -1.5(5)
C22 C17 C18 C13 179.5(3)
C16 C17 C18 N2B 173.9(12)
C22 C17 C18 N2B -5.1(13)
C14 C13 C18 N2A 178.2(3)
C19 C13 C18 N2A -1.1(5)
C14 C13 C18 C17 0.8(5)
C19 C13 C18 C17 -178.5(3)
C14 C13 C18 N2B -175.8(9)
C19 C13 C18 N2B 4.9(10)
CrB N2B C18 C17 89(3)
CrB N2B C18 C13 -95(3)
C14 C13 C19 C20 -75.8(5)
C18 C13 C19 C20 103.4(4)
C14 C13 C19 C21 50.6(5)
C18 C13 C19 C21 -130.2(4)
C16 C17 C22 C24 -103.1(4)
C18 C17 C22 C24 75.8(4)
C16 C17 C22 C23 22.8(6)
C18 C17 C22 C23 -158.3(4)
C29A C25A C26A C27A -1.2(5)
CrA C25A C26A C27A -123.1(4)
C29A C25A C26A C30A 121.1(4)
CrA C25A C26A C30A -0.7(4)
C29A C25A C26A CrA 121.9(4)
C25A C26A C27A C28A 24.8(6)
C30A C26A C27A C28A -99.9(5)
CrA C26A C27A C28A -33.3(7)
C26A C27A C28A C29A -40.3(6)
C27A C28A C29A C25A 38.0(6)
C26A C25A C29A C28A -22.6(6)
CrA C25A C29A C28A 65.3(6)
C27A C26A C30A C31A -116.0(5)
C25A C26A C30A C31A 128.2(4)
CrA C26A C30A C31A 127.5(4)
C27A C26A C30A CrA 116.6(5)
C25A C26A C30A CrA 0.7(4)
C26A C30A C31A C33A 178.2(4)
CrA C30A C31A C33A -85.9(5)
C26A C30A C31A C32A -59.5(6)
CrA C30A C31A C32A 36.4(7)
C26A C30A C31A C34A 62.4(5)
CrA C30A C31A C34A 158.4(4)
C29B C25B C26B C27B -3(2)
CrB C25B C26B C27B -125.7(16)
C29B C25B C26B C30B 122.0(19)
CrB C25B C26B C30B -0.8(15)
C29B C25B C26B CrB 122.9(15)
C25B C26B C27B C28B 29(2)
C30B C26B C27B C28B -98(2)
CrB C26B C27B C28B -29(3)
C26B C27B C28B C29B -46(3)
C27B C28B C29B C25B 42(3)
C26B C25B C29B C28B -24(2)
CrB C25B C29B C28B 65(2)
C27B C26B C30B C31B -114.0(19)
C25B C26B C30B C31B 128.7(17)
CrB C26B C30B C31B 127.9(16)
C27B C26B C30B CrB 118.1(15)
C25B C26B C30B CrB 0.8(15)
C26B C30B C31B C32B -177.3(18)
CrB C30B C31B C32B -78(2)
C26B C30B C31B C33B -52(2)
CrB C30B C31B C33B 47(2)
C26B C30B C31B C34B 65(2)
CrB C30B C31B C34B 164.1(15)
